data_7105413
loop_
_publ_author_name
'Zhang, Li'
'Xu, Guan-Cheng'
'Xu, Hong-Bin'
'Zhang, Teng'
'Wang, Zhe-Ming'
'Yuan, Mei'
'Gao, Song'

_publ_section_title
;
 Abrupt spin transition around room temperature and light induced
 properties in FeII complexes with N4O2 coordination sphere
;
_journal_issue 15
_journal_name_full 'Chemical Communications'
_journal_page_first 2554
_journal_paper_doi 10.1039/b925917a
_journal_volume 46
_journal_year 2010
_chemical_formula_moiety 'C26 H20 Fe N6 O4'
_chemical_formula_sum 'C26 H20 Fe N6 O4'
_chemical_formula_weight 536.33
_chemical_name_systematic
;
?
;
_space_group_IT_number 15
_symmetry_cell_setting monoclinic
_symmetry_space_group_name_Hall '-C 2yc'
_symmetry_space_group_name_H-M 'C 1 2/c 1'
_atom_sites_solution_hydrogens geom
_atom_sites_solution_primary direct
_atom_sites_solution_secondary difmap
_audit_creation_method SHELXL-97
_cell_angle_alpha 90.00
_cell_angle_beta 106.47(3)
_cell_angle_gamma 90.00
_cell_formula_units_Z 4
_cell_length_a 22.801(5)
_cell_length_b 9.917(2)
_cell_length_c 11.686(2)
_cell_measurement_reflns_used 61490
_cell_measurement_temperature 293(2)
_cell_measurement_theta_max 27.485
_cell_measurement_theta_min 3.395
_cell_volume 2534.0(10)
_computing_cell_refinement 'HKL Scalepack (Otwinowski & Minor, 1997)'
_computing_data_collection 'KappaCCD (Nonius B. V., 1998)'
_computing_data_reduction 'HKL Denzo (Otwinowski & Minor, 1997) & maXus (Mackay et al., 1998)'
_computing_molecular_graphics 'Bruker SHELXTL V5.1 (Sheldrick, 1998)'
_computing_publication_material 'SHELXL-97 (Sheldrick, 1997)'
_computing_structure_refinement 'SHELXL-97 (Sheldrick, 1997)'
_computing_structure_solution 'SHELXS-97 (Sheldrick, 1997)'
_diffrn_ambient_temperature 290(2)
_diffrn_detector_area_resol_mean 9
_diffrn_measured_fraction_theta_full 0.995
_diffrn_measured_fraction_theta_max 0.995
_diffrn_measurement_device_type 'NONIUS kappaCCD'
_diffrn_measurement_method CCD
_diffrn_radiation_monochromator graphite
_diffrn_radiation_source 'fine-focus sealed tube'
_diffrn_radiation_type MoK\a
_diffrn_radiation_wavelength 0.71073
_diffrn_reflns_av_R_equivalents 0.0873
_diffrn_reflns_av_sigmaI/netI 0.0507
_diffrn_reflns_limit_h_max 28
_diffrn_reflns_limit_h_min -28
_diffrn_reflns_limit_k_max 12
_diffrn_reflns_limit_k_min -12
_diffrn_reflns_limit_l_max 14
_diffrn_reflns_limit_l_min -14
_diffrn_reflns_number 21599
_diffrn_reflns_theta_full 25.99
_diffrn_reflns_theta_max 25.99
_diffrn_reflns_theta_min 3.47
_diffrn_standards_decay_% 0
_exptl_absorpt_coefficient_mu 0.639
_exptl_absorpt_correction_T_max 0.939
_exptl_absorpt_correction_T_min 0.844
_exptl_absorpt_correction_type multi-scan
_exptl_absorpt_process_details
;
multi-scan from symmetry-related measurements
Sortav (Blessing 1995, 1997)
;
_exptl_crystal_colour black
_exptl_crystal_density_diffrn 1.406
_exptl_crystal_density_method 'not measured'
_exptl_crystal_description block
_exptl_crystal_F_000 1104
_exptl_crystal_size_max 0.30
_exptl_crystal_size_mid 0.20
_exptl_crystal_size_min 0.10
_refine_diff_density_max 0.222
_refine_diff_density_min -0.308
_refine_diff_density_rms 0.057
_refine_ls_extinction_coef 0.0005(3)
_refine_ls_extinction_expression Fc^*^=kFc[1+0.001xFc^2^\l^3^/sin(2\q)]^-1/4^
_refine_ls_extinction_method SHELXL
_refine_ls_goodness_of_fit_ref 1.016
_refine_ls_hydrogen_treatment constr
_refine_ls_matrix_type full
_refine_ls_number_parameters 170
_refine_ls_number_reflns 2474
_refine_ls_number_restraints 0
_refine_ls_restrained_S_all 1.016
_refine_ls_R_factor_all 0.0761
_refine_ls_R_factor_gt 0.0404
_refine_ls_shift/su_max 0.000
_refine_ls_shift/su_mean 0.000
_refine_ls_structure_factor_coef Fsqd
_refine_ls_weighting_details 'calc w=1/[\s^2^(Fo^2^)+(0.0523P)^2^+0.6294P] where P=(Fo^2^+2Fc^2^)/3'
_refine_ls_weighting_scheme calc
_refine_ls_wR_factor_gt 0.0901
_refine_ls_wR_factor_ref 0.1030
_reflns_number_gt 1674
_reflns_number_total 2474
_reflns_threshold_expression >2sigma(I)
_cod_data_source_file b925917a.txt
_cod_data_source_block last
_cod_depositor_comments
;
The following automatic conversions were performed:
'_symmetry_cell_setting' value 'Monoclinic' changed to 'monoclinic'
according to '/home/saulius/struct/CIF-dictionaries/cif_core.dic'
dictionary named 'cif_core.dic' version 2.4.1 from 2010-06-29.

Automatic conversion script
Id: cif_fix_enum 1527 2010-12-29 10:47:43Z saulius 

The following automatic conversions were performed:

'_refine_ls_hydrogen_treatment' value 'constru' was replaced with the
value 'constr' as specified in the replacement file
'src/cod-tools/trunk/data/replacement-values/replacement_values.lst'.

Automatic conversion script
Id: cif_fix_values 5376 2017-05-30 11:51:03Z andrius 
;
_cod_original_cell_volume 2533.9(9)
_cod_original_sg_symbol_H-M 'C 2/c'
_cod_database_code 7105413

loop_
_symmetry_equiv_pos_as_xyz
'x, y, z'
'-x, y, -z+1/2'
'x+1/2, y+1/2, z'
'-x+1/2, y+1/2, -z+1/2'
'-x, -y, -z'
'x, -y, z-1/2'
'-x+1/2, -y+1/2, -z'
'x+1/2, -y+1/2, z-1/2'

loop_
_atom_site_label
_atom_site_type_symbol
_atom_site_fract_x
_atom_site_fract_y
_atom_site_fract_z
_atom_site_U_iso_or_equiv
_atom_site_adp_type
_atom_site_occupancy
_atom_site_symmetry_multiplicity
_atom_site_calc_flag
_atom_site_refinement_flags
_atom_site_disorder_assembly
_atom_site_disorder_group
Fe1 Fe 0.0000 0.02100(5) 0.7500 0.0473(2) Uani 1 2 d S . .
C1 C -0.08670(12) -0.2173(3) 0.6085(3) 0.0611(7) Uani 1 1 d . . .
H1 H -0.1142 -0.1901 0.6494 0.073 Uiso 1 1 calc R . .
C2 C -0.10069(13) -0.3287(3) 0.5358(3) 0.0695(8) Uani 1 1 d . . .
H2 H -0.1362 -0.3774 0.5303 0.083 Uiso 1 1 calc R . .
C3 C -0.06188(14) -0.3671(3) 0.4717(3) 0.0689(8) Uani 1 1 d . . .
H3 H -0.0711 -0.4409 0.4206 0.083 Uiso 1 1 calc R . .
C4 C -0.00901(12) -0.2952(3) 0.4838(2) 0.0588(7) Uani 1 1 d . . .
H4 H 0.0181 -0.3194 0.4410 0.071 Uiso 1 1 calc R . .
C5 C 0.00319(11) -0.1862(2) 0.5608(2) 0.0491(6) Uani 1 1 d . . .
C6 C 0.05903(11) -0.1054(2) 0.5811(2) 0.0491(6) Uani 1 1 d . . .
H6 H 0.0878 -0.1217 0.5401 0.059 Uiso 1 1 calc R . .
C7 C 0.11388(10) 0.1570(2) 0.7695(2) 0.0446(6) Uani 1 1 d . . .
C8 C 0.16475(10) 0.2549(2) 0.8131(2) 0.0453(6) Uani 1 1 d . . .
C9 C 0.20825(11) 0.2794(3) 0.7527(2) 0.0526(6) Uani 1 1 d . . .
H9 H 0.2057 0.2338 0.6819 0.063 Uiso 1 1 calc R . .
C10 C 0.25524(11) 0.3706(3) 0.7964(2) 0.0548(7) Uani 1 1 d . . .
H10 H 0.2835 0.3873 0.7543 0.066 Uiso 1 1 calc R . .
C11 C 0.26015(10) 0.4370(2) 0.9033(2) 0.0470(6) Uani 1 1 d . . .
C12 C 0.21753(10) 0.4130(2) 0.9649(2) 0.0482(6) Uani 1 1 d . . .
H12 H 0.2208 0.4564 1.0370 0.058 Uiso 1 1 calc R . .
C13 C 0.17004(10) 0.3241(2) 0.9184(2) 0.0479(6) Uani 1 1 d . . .
H13 H 0.1409 0.3105 0.9590 0.057 Uiso 1 1 calc R . .
N1 N -0.03538(9) -0.14645(19) 0.62304(18) 0.0500(5) Uani 1 1 d . . .
N2 N 0.06579(8) -0.01127(19) 0.65823(18) 0.0437(5) Uani 1 1 d . . .
N3 N 0.11719(8) 0.0699(2) 0.68424(18) 0.0466(5) Uani 1 1 d . . .
O1 O 0.06939(7) 0.16054(17) 0.81638(15) 0.0513(4) Uani 1 1 d . . .
O2 O 0.30609(8) 0.52467(18) 0.95277(16) 0.0564(5) Uani 1 1 d . . .
H2A H 0.3257 0.5401 0.9052 0.085 Uiso 1 1 calc R . .

loop_
_atom_site_aniso_label
_atom_site_aniso_U_11
_atom_site_aniso_U_22
_atom_site_aniso_U_33
_atom_site_aniso_U_23
_atom_site_aniso_U_13
_atom_site_aniso_U_12
Fe1 0.0308(3) 0.0525(3) 0.0631(4) 0.000 0.0207(2) 0.000
C1 0.0416(16) 0.0711(19) 0.0715(19) 0.0032(15) 0.0172(13) -0.0105(13)
C2 0.0531(17) 0.0705(19) 0.082(2) -0.0003(17) 0.0137(16) -0.0226(15)
C3 0.069(2) 0.0536(17) 0.079(2) -0.0074(15) 0.0116(17) -0.0114(15)
C4 0.0548(17) 0.0526(16) 0.0698(18) -0.0066(14) 0.0191(14) 0.0020(13)
C5 0.0427(15) 0.0476(14) 0.0560(15) 0.0027(13) 0.0124(12) 0.0015(11)
C6 0.0382(14) 0.0511(15) 0.0628(17) 0.0020(13) 0.0220(12) 0.0041(11)
C7 0.0299(13) 0.0486(14) 0.0565(15) 0.0058(12) 0.0145(11) 0.0021(10)
C8 0.0319(13) 0.0484(13) 0.0573(15) 0.0054(12) 0.0152(11) 0.0018(10)
C9 0.0429(14) 0.0632(16) 0.0555(15) -0.0052(13) 0.0201(12) -0.0079(12)
C10 0.0426(15) 0.0685(17) 0.0603(17) -0.0012(14) 0.0257(13) -0.0104(13)
C11 0.0344(14) 0.0486(14) 0.0595(16) 0.0026(12) 0.0157(12) -0.0006(11)
C12 0.0393(14) 0.0504(14) 0.0571(15) -0.0032(12) 0.0171(12) 0.0011(11)
C13 0.0360(14) 0.0512(15) 0.0618(17) 0.0010(12) 0.0224(12) -0.0001(11)
N1 0.0354(11) 0.0533(12) 0.0622(14) 0.0020(10) 0.0153(10) -0.0029(9)
N2 0.0313(10) 0.0454(11) 0.0567(12) 0.0007(10) 0.0162(9) -0.0001(9)
N3 0.0308(11) 0.0518(12) 0.0610(13) -0.0031(10) 0.0194(9) -0.0019(9)
O1 0.0342(9) 0.0592(11) 0.0667(11) -0.0059(8) 0.0242(8) -0.0049(8)
O2 0.0406(10) 0.0639(11) 0.0685(12) -0.0072(10) 0.0219(8) -0.0134(9)

loop_
_atom_type_symbol
_atom_type_description
_atom_type_scat_dispersion_real
_atom_type_scat_dispersion_imag
_atom_type_scat_source
C C 0.0033 0.0016 'International Tables Vol C Tables 4.2.6.8 and 6.1.1.4'
H H 0.0000 0.0000 'International Tables Vol C Tables 4.2.6.8 and 6.1.1.4'
N N 0.0061 0.0033 'International Tables Vol C Tables 4.2.6.8 and 6.1.1.4'
O O 0.0106 0.0060 'International Tables Vol C Tables 4.2.6.8 and 6.1.1.4'
Fe Fe 0.3463 0.8444 'International Tables Vol C Tables 4.2.6.8 and 6.1.1.4'

loop_
_geom_angle_atom_site_label_1
_geom_angle_atom_site_label_2
_geom_angle_atom_site_label_3
_geom_angle
_geom_angle_site_symmetry_1
_geom_angle_site_symmetry_3
_geom_angle_publ_flag
O1 Fe1 O1 96.56(10) . 2_556 ?
O1 Fe1 N2 119.26(7) . 2_556 ?
O1 Fe1 N2 73.38(7) 2_556 2_556 ?
O1 Fe1 N2 73.38(7) . . ?
O1 Fe1 N2 119.26(7) 2_556 . ?
N2 Fe1 N2 162.48(11) 2_556 . ?
O1 Fe1 N1 147.22(7) . . ?
O1 Fe1 N1 98.89(7) 2_556 . ?
N2 Fe1 N1 92.89(8) 2_556 . ?
N2 Fe1 N1 73.85(7) . . ?
O1 Fe1 N1 98.89(7) . 2_556 ?
O1 Fe1 N1 147.22(7) 2_556 2_556 ?
N2 Fe1 N1 73.85(7) 2_556 2_556 ?
N2 Fe1 N1 92.89(7) . 2_556 ?
N1 Fe1 N1 83.20(10) . 2_556 ?
N1 C1 C2 122.9(3) . . ?
N1 C1 H1 118.6 . . ?
C2 C1 H1 118.6 . . ?
C3 C2 C1 119.4(3) . . ?
C3 C2 H2 120.3 . . ?
C1 C2 H2 120.3 . . ?
C2 C3 C4 119.0(3) . . ?
C2 C3 H3 120.5 . . ?
C4 C3 H3 120.5 . . ?
C3 C4 C5 118.8(3) . . ?
C3 C4 H4 120.6 . . ?
C5 C4 H4 120.6 . . ?
N1 C5 C4 122.5(2) . . ?
N1 C5 C6 115.0(2) . . ?
C4 C5 C6 122.5(2) . . ?
N2 C6 C5 116.0(2) . . ?
N2 C6 H6 122.0 . . ?
C5 C6 H6 122.0 . . ?
O1 C7 N3 123.7(2) . . ?
O1 C7 C8 118.0(2) . . ?
N3 C7 C8 118.3(2) . . ?
C13 C8 C9 118.0(2) . . ?
C13 C8 C7 119.4(2) . . ?
C9 C8 C7 122.6(2) . . ?
C10 C9 C8 121.0(2) . . ?
C10 C9 H9 119.5 . . ?
C8 C9 H9 119.5 . . ?
C9 C10 C11 119.9(2) . . ?
C9 C10 H10 120.0 . . ?
C11 C10 H10 120.0 . . ?
O2 C11 C12 117.3(2) . . ?
O2 C11 C10 122.9(2) . . ?
C12 C11 C10 119.8(2) . . ?
C13 C12 C11 119.5(2) . . ?
C13 C12 H12 120.2 . . ?
C11 C12 H12 120.2 . . ?
C12 C13 C8 121.7(2) . . ?
C12 C13 H13 119.1 . . ?
C8 C13 H13 119.1 . . ?
C1 N1 C5 117.4(2) . . ?
C1 N1 Fe1 128.19(18) . . ?
C5 N1 Fe1 114.19(15) . . ?
C6 N2 N3 120.4(2) . . ?
C6 N2 Fe1 120.76(16) . . ?
N3 N2 Fe1 118.85(15) . . ?
C7 N3 N2 108.45(19) . . ?
C7 O1 Fe1 115.62(15) . . ?
C11 O2 H2A 109.5 . . ?

loop_
_geom_bond_atom_site_label_1
_geom_bond_atom_site_label_2
_geom_bond_distance
_geom_bond_site_symmetry_2
_geom_bond_publ_flag
Fe1 O1 2.0793(17) . ?
Fe1 O1 2.0793(16) 2_556 ?
Fe1 N2 2.101(2) 2_556 ?
Fe1 N2 2.101(2) . ?
Fe1 N1 2.221(2) . ?
Fe1 N1 2.221(2) 2_556 ?
C1 N1 1.334(3) . ?
C1 C2 1.375(4) . ?
C1 H1 0.9300 . ?
C2 C3 1.366(4) . ?
C2 H2 0.9300 . ?
C3 C4 1.373(4) . ?
C3 H3 0.9300 . ?
C4 C5 1.384(4) . ?
C4 H4 0.9300 . ?
C5 N1 1.349(3) . ?
C5 C6 1.466(3) . ?
C6 N2 1.276(3) . ?
C6 H6 0.9300 . ?
C7 O1 1.283(3) . ?
C7 N3 1.337(3) . ?
C7 C8 1.488(3) . ?
C8 C13 1.385(3) . ?
C8 C9 1.392(3) . ?
C9 C10 1.384(3) . ?
C9 H9 0.9300 . ?
C10 C11 1.388(3) . ?
C10 H10 0.9300 . ?
C11 O2 1.358(3) . ?
C11 C12 1.384(3) . ?
C12 C13 1.382(3) . ?
C12 H12 0.9300 . ?
C13 H13 0.9300 . ?
N2 N3 1.383(3) . ?
O2 H2A 0.8200 . ?
